data_2215191
loop_
_publ_author_name
'Jiang, Gang-Biao'
'Zhang, Shu-Hua'
'Zeng, Ming-Hua'

_publ_section_title
Aqua{6,6'-dimethoxy-2,2'-[ethane-1,2-diylbis(nitrilomethylidyne)]diphenolato-\k^4^<i>O</i>,<i>N</i>,<i>N</i>',<i>O</i>'}cobalt(II)
_journal_coeditor_code KP2129
_journal_issue 9
_journal_name_full 'Acta Crystallographica Section E'
_journal_page_first m2383
_journal_page_last m2383
_journal_paper_doi 10.1107/S1600536807039487
_journal_volume 63
_journal_year 2007
_chemical_formula_iupac '[Co (C18 H18 N2 O4) (H2 O1)]'
_chemical_formula_moiety 'C18 H20 Co N2 O5'
_chemical_formula_sum 'C18 H20 Co N2 O5'
_chemical_formula_weight 403.29
_chemical_name_systematic
;
Aqua{6,6'-dimethoxy-2,2'-[ethane-1,2-diylbis(nitrilomethylidyne)]diphenolato-
\k^4^O,N,N',O'}cobalt(II)
;
_space_group_IT_number 62
_symmetry_cell_setting orthorhombic
_symmetry_space_group_name_Hall '-P 2ac 2n'
_symmetry_space_group_name_H-M 'P n m a'
_atom_sites_solution_hydrogens geom
_atom_sites_solution_primary direct
_atom_sites_solution_secondary difmap
_audit_creation_method SHELXL-97
_cell_angle_alpha 90.00
_cell_angle_beta 90.00
_cell_angle_gamma 90.00
_cell_formula_units_Z 4
_cell_length_a 8.9827(6)
_cell_length_b 24.8632(16)
_cell_length_c 7.5784(5)
_cell_measurement_reflns_used 3183
_cell_measurement_temperature 173(2)
_cell_measurement_theta_max 28.07
_cell_measurement_theta_min 2.81
_cell_volume 1692.55(19)
_computing_cell_refinement 'SAINT-Plus (Bruker, 2003)'
_computing_data_collection 'SMART (Bruker, 2001)'
_computing_data_reduction SAINT-Plus
_computing_molecular_graphics 'SHELXTL (Bruker, 2005)'
_computing_publication_material SHELXTL
_computing_structure_refinement 'SHELXL97 (Sheldrick, 1997)'
_computing_structure_solution 'SHELXS97 (Sheldrick, 1997)'
_diffrn_ambient_temperature 173(2)
_diffrn_measured_fraction_theta_full 0.997
_diffrn_measured_fraction_theta_max 0.997
_diffrn_measurement_device_type 'Bruker SMART 1000 CCD'
_diffrn_measurement_method \w
_diffrn_radiation_monochromator graphite
_diffrn_radiation_source 'fine-focus sealed tube'
_diffrn_radiation_type MoK\a
_diffrn_radiation_wavelength 0.71073
_diffrn_reflns_av_R_equivalents 0.0271
_diffrn_reflns_av_sigmaI/netI 0.0242
_diffrn_reflns_limit_h_max 11
_diffrn_reflns_limit_h_min -10
_diffrn_reflns_limit_k_max 20
_diffrn_reflns_limit_k_min -30
_diffrn_reflns_limit_l_max 7
_diffrn_reflns_limit_l_min -9
_diffrn_reflns_number 6807
_diffrn_reflns_theta_full 26.00
_diffrn_reflns_theta_max 26.00
_diffrn_reflns_theta_min 2.81
_diffrn_standards_number 0
_exptl_absorpt_coefficient_mu 1.047
_exptl_absorpt_correction_T_max 0.8258
_exptl_absorpt_correction_T_min 0.6279
_exptl_absorpt_correction_type multi-scan
_exptl_absorpt_process_details '(SADABS; Sheldrick, 1996)'
_exptl_crystal_colour red
_exptl_crystal_density_diffrn 1.583
_exptl_crystal_density_method 'not measured'
_exptl_crystal_description block
_exptl_crystal_F_000 836
_exptl_crystal_size_max 0.49
_exptl_crystal_size_mid 0.46
_exptl_crystal_size_min 0.19
_refine_diff_density_max 0.764
_refine_diff_density_min -0.386
_refine_ls_extinction_method none
_refine_ls_goodness_of_fit_ref 1.074
_refine_ls_hydrogen_treatment mixed
_refine_ls_matrix_type full
_refine_ls_number_parameters 134
_refine_ls_number_reflns 1694
_refine_ls_number_restraints 4
_refine_ls_restrained_S_all 1.222
_refine_ls_R_factor_all 0.0480
_refine_ls_R_factor_gt 0.0368
_refine_ls_shift/su_max 0.001
_refine_ls_shift/su_mean 0.000
_refine_ls_structure_factor_coef Fsqd
_refine_ls_weighting_details 'calc w=1/[\s^2^(Fo^2^)+(0.0463P)^2^+2.1284P] where P=(Fo^2^+2Fc^2^)/3'
_refine_ls_weighting_scheme calc
_refine_ls_wR_factor_gt 0.0927
_refine_ls_wR_factor_ref 0.1010
_reflns_number_gt 1389
_reflns_number_total 1694
_reflns_threshold_expression I>2\s(I)
_cod_data_source_file kp2129.cif
_cod_data_source_block I
_cod_database_code 2215191
_cod_database_fobs_code 2215191

loop_
_symmetry_equiv_pos_as_xyz
'x, y, z'
'-x+1/2, -y, z+1/2'
'-x, y+1/2, -z'
'x+1/2, -y+1/2, -z+1/2'
'-x, -y, -z'
'x-1/2, y, -z-1/2'
'x, -y-1/2, z'
'-x-1/2, y-1/2, z-1/2'

loop_
_atom_site_type_symbol
_atom_site_label
_atom_site_fract_x
_atom_site_fract_y
_atom_site_fract_z
_atom_site_U_iso_or_equiv
_atom_site_adp_type
_atom_site_calc_flag
_atom_site_refinement_flags
_atom_site_occupancy
_atom_site_disorder_assembly
_atom_site_disorder_group
Co Co1 0.05985(6) 0.2500 1.06224(7) 0.0225(2) Uani d S 1 . 1
C C1 0.2009(3) 0.35745(12) 1.0129(4) 0.0270(6) Uani d . 1 . 1
C C2 0.3278(4) 0.39125(13) 1.0321(4) 0.0330(7) Uani d . 1 . 1
C C3 0.3227(4) 0.44530(14) 0.9907(6) 0.0467(9) Uani d . 1 . 1
H H3 0.4080 0.4672 1.0091 0.056 Uiso calc R 1 . 1
C C4 0.1929(5) 0.46784(15) 0.9220(6) 0.0554(11) Uani d . 1 . 1
H H4 0.1895 0.5050 0.8934 0.066 Uiso calc R 1 . 1
C C5 0.0714(4) 0.43626(15) 0.8964(6) 0.0500(10) Uani d . 1 . 1
H H5 -0.0162 0.4517 0.8478 0.060 Uiso calc R 1 . 1
C C6 0.0718(3) 0.38107(13) 0.9399(4) 0.0344(7) Uani d . 1 . 1
C C7 0.5866(4) 0.39539(17) 1.1006(6) 0.0544(11) Uani d . 1 . 1
H H7A 0.6086 0.4095 0.9827 0.082 Uiso calc R 1 . 1
H H7B 0.6679 0.3719 1.1390 0.082 Uiso calc R 1 . 1
H H7C 0.5763 0.4254 1.1837 0.082 Uiso calc R 1 . 1
C C8 -0.0616(4) 0.35127(16) 0.9037(5) 0.0502(11) Uani d . 1 . 1
H H8 -0.1407 0.3701 0.8480 0.060 Uiso calc R 1 . 1
C C9 -0.2007(7) 0.2696(3) 0.8386(10) 0.0364(16) Uani d PD 0.50 . 1
H H9A -0.1631 0.2612 0.7233 0.044 Uiso d PR 0.50 . 1
H H9B -0.2889 0.2910 0.8247 0.044 Uiso d PR 0.50 . 1
C C9' -0.2370(6) 0.2830(3) 0.9378(10) 0.0315(14) Uani d PD 0.50 . 2
H H9C -0.3015 0.3063 0.8717 0.038 Uiso d PR 0.50 . 2
H H9D -0.2767 0.2768 1.0537 0.038 Uiso d PR 0.50 . 2
N N1 -0.0838(3) 0.30121(14) 0.9399(5) 0.0623(11) Uani d PD 0.50 . 1
N N1' -0.0838(3) 0.30121(14) 0.9399(5) 0.0623(11) Uani d PD 0.50 . 2
O O1 0.2129(2) 0.30725(8) 1.0632(3) 0.0276(5) Uani d . 1 . 1
O O2 0.4510(2) 0.36547(10) 1.0954(3) 0.0431(6) Uani d . 1 . 1
O O1W -0.0369(3) 0.2500 1.3095(4) 0.0244(6) Uani d SD 1 . 1
H H1W -0.082(3) 0.2221(2) 1.346(4) 0.037 Uiso d D 1 A 1

loop_
_atom_site_aniso_label
_atom_site_aniso_U_11
_atom_site_aniso_U_22
_atom_site_aniso_U_33
_atom_site_aniso_U_12
_atom_site_aniso_U_13
_atom_site_aniso_U_23
Co1 0.0178(3) 0.0214(3) 0.0284(3) 0.000 -0.0003(2) 0.000
C1 0.0252(15) 0.0241(15) 0.0317(15) -0.0012(12) 0.0006(12) 0.0019(12)
C2 0.0308(17) 0.0279(16) 0.0402(18) -0.0021(14) -0.0052(14) 0.0066(14)
C3 0.044(2) 0.0273(18) 0.069(2) -0.0093(16) -0.0113(19) 0.0082(17)
C4 0.054(2) 0.0252(18) 0.087(3) -0.0007(17) -0.008(2) 0.020(2)
C5 0.039(2) 0.0367(19) 0.074(3) 0.0063(16) -0.0083(19) 0.0234(19)
C6 0.0291(16) 0.0326(17) 0.0416(18) 0.0003(14) -0.0011(15) 0.0117(14)
C7 0.036(2) 0.058(2) 0.070(3) -0.0231(18) -0.0205(18) 0.030(2)
C8 0.0273(17) 0.052(2) 0.072(3) -0.0039(16) -0.0160(17) 0.037(2)
C9 0.024(3) 0.040(4) 0.045(4) 0.006(3) -0.008(3) 0.010(3)
C9' 0.016(3) 0.038(4) 0.040(4) 0.006(3) 0.003(3) 0.006(3)
N1 0.0272(16) 0.060(2) 0.100(3) -0.0151(15) -0.0277(17) 0.051(2)
N1' 0.0272(16) 0.060(2) 0.100(3) -0.0151(15) -0.0277(17) 0.051(2)
O1 0.0208(10) 0.0209(10) 0.0412(12) -0.0009(8) -0.0020(9) 0.0054(9)
O2 0.0276(12) 0.0335(12) 0.0682(17) -0.0103(10) -0.0141(11) 0.0174(12)
O1W 0.0225(14) 0.0217(14) 0.0291(15) 0.000 0.0029(12) 0.000

loop_
_atom_type_symbol
_atom_type_description
_atom_type_scat_dispersion_real
_atom_type_scat_dispersion_imag
_atom_type_scat_source
C C 0.0033 0.0016 'International Tables Vol C Tables 4.2.6.8 and 6.1.1.4'
H H 0.0000 0.0000 'International Tables Vol C Tables 4.2.6.8 and 6.1.1.4'
N N 0.0061 0.0033 'International Tables Vol C Tables 4.2.6.8 and 6.1.1.4'
O O 0.0106 0.0060 'International Tables Vol C Tables 4.2.6.8 and 6.1.1.4'
Co Co 0.3494 0.9721 'International Tables Vol C Tables 4.2.6.8 and 6.1.1.4'

loop_
_geom_angle_atom_site_label_1
_geom_angle_atom_site_label_2
_geom_angle_atom_site_label_3
_geom_angle_site_symmetry_1
_geom_angle_site_symmetry_3
_geom_angle
_geom_angle_publ_flag
O1 Co1 O1 7_565 . 91.99(12) y
O1 Co1 N1 7_565 7_565 89.55(10) ?
O1 Co1 N1 . 7_565 153.09(15) ?
O1 Co1 N1 7_565 . 153.09(15) ?
O1 Co1 N1 . . 89.55(10) y
N1 Co1 N1 7_565 . 77.4(2) y
O1 Co1 O1W 7_565 . 106.80(8) ?
O1 Co1 O1W . . 106.80(8) y
N1 Co1 O1W 7_565 . 98.41(13) ?
N1 Co1 O1W . . 98.41(13) y
O1 C1 C6 . . 125.3(3) ?
O1 C1 C2 . . 117.8(3) ?
C6 C1 C2 . . 116.9(3) ?
O2 C2 C3 . . 124.3(3) ?
O2 C2 C1 . . 114.1(3) ?
C3 C2 C1 . . 121.7(3) ?
C2 C3 C4 . . 120.2(3) ?
C2 C3 H3 . . 119.9 ?
C4 C3 H3 . . 119.9 ?
C5 C4 C3 . . 119.5(3) ?
C5 C4 H4 . . 120.2 ?
C3 C4 H4 . . 120.2 ?
C4 C5 C6 . . 121.8(3) ?
C4 C5 H5 . . 119.1 ?
C6 C5 H5 . . 119.1 ?
C5 C6 C1 . . 119.9(3) ?
C5 C6 C8 . . 117.1(3) ?
C1 C6 C8 . . 123.1(3) ?
N1 C8 C6 . . 125.9(3) ?
N1 C8 H8 . . 117.0 ?
C6 C8 H8 . . 117.0 ?
N1 C9 H9A . . 109.3 ?
N1 C9 H9B . . 109.8 ?
H9A C9 H9B . . 108.1 ?
H9C C9' H9D . . 110.5 ?
C8 N1 C9 . . 119.9(4) ?
C8 N1 Co1 . . 127.0(2) ?
C9 N1 Co1 . . 110.2(3) ?
C1 O1 Co1 . . 128.85(18) ?
C2 O2 C7 . . 117.2(3) ?
Co1 O1W H1W . . 119.5(17) ?

loop_
_geom_bond_atom_site_label_1
_geom_bond_atom_site_label_2
_geom_bond_site_symmetry_2
_geom_bond_distance
_geom_bond_publ_flag
Co1 O1 7_565 1.979(2) ?
Co1 O1 . 1.979(2) y
Co1 N1 7_565 2.036(3) ?
Co1 N1 . 2.036(3) y
Co1 O1W . 2.066(3) y
C1 O1 . 1.309(3) ?
C1 C6 . 1.413(4) ?
C1 C2 . 1.424(4) ?
C2 O2 . 1.366(4) ?
C2 C3 . 1.381(4) ?
C3 C4 . 1.394(5) ?
C3 H3 . 0.9500 ?
C4 C5 . 1.359(6) ?
C4 H4 . 0.9500 ?
C5 C6 . 1.411(5) ?
C5 H5 . 0.9500 ?
C6 C8 . 1.435(5) ?
C7 O2 . 1.427(4) ?
C7 H7A . 0.9800 ?
C7 H7B . 0.9800 ?
C7 H7C . 0.9800 ?
C8 N1 . 1.290(5) ?
C8 H8 . 0.9500 ?
C9 N1 . 1.519(6) ?
C9 H9A . 0.9601 ?
C9 H9B . 0.9600 ?
C9' H9C . 0.9599 ?
C9' H9D . 0.9600 ?
O1W H1W . 0.848(10) ?

loop_
_geom_hbond_atom_site_label_D
_geom_hbond_atom_site_label_H
_geom_hbond_atom_site_label_A
_geom_hbond_site_symmetry_A
_geom_hbond_distance_DH
_geom_hbond_distance_HA
_geom_hbond_distance_DA
_geom_hbond_angle_DHA
O1W H1W O1 4_457 0.848(10) 2.100(18) 2.830(3) 144.0(17)
O1W H1W O2 4_457 0.848(10) 2.242(10) 2.962(2) 142.7(19)
